data_7125873
loop_
_publ_author_name
'Zhong, Li'
'Chen, Wen-Bin'
'OuYang, Zhi-Jian'
'Yang, Meng'
'Zhang, Yi-Quan'
'Gao, Song'
'Schulze, Michael'
'Wernsdorfer, Wolfgang'
'Dong, Wen'

_publ_section_title
;
 Unprecedented one-dimensional chain and two-dimensional network
 dysprosium(iii) single-molecule toroics with white-light emission.
;
_journal_issue 17
_journal_name_full 'Chemical communications (Cambridge, England)'
_journal_page_first 2590
_journal_page_last 2593
_journal_paper_doi 10.1039/c9cc08852k
_journal_volume 56
_journal_year 2020
_chemical_formula_moiety 'C32 H33 Dy3 O21'
_chemical_formula_sum 'C34 H34 Dy3 O22'
_chemical_formula_weight 1282.11
_space_group_crystal_system monoclinic
_space_group_IT_number 15
_space_group_name_Hall '-C 2yc'
_space_group_name_H-M_alt 'C 1 2/c 1'
_atom_sites_solution_hydrogens mixed
_audit_creation_date 2019-05-04
_audit_creation_method
;
Olex2 1.2
(compiled 2018.05.29 svn.r3508 for OlexSys, GUI svn.r5506)
;
_audit_update_record
;
2019-09-17 deposited with the CCDC.	2020-01-27 downloaded from the CCDC.
;
_cell_angle_alpha 90
_cell_angle_beta 105.5380(10)
_cell_angle_gamma 90
_cell_formula_units_Z 8
_cell_length_a 24.2940(2)
_cell_length_b 18.1452(2)
_cell_length_c 22.5707(2)
_cell_measurement_reflns_used 19867
_cell_measurement_temperature 100.00(10)
_cell_measurement_theta_max 76.2310
_cell_measurement_theta_min 3.0730
_cell_volume 9585.98(16)
_computing_cell_refinement 'CrysAlisPro 1.171.40.25a (Rigaku OD, 2018)'
_computing_data_collection 'CrysAlisPro 1.171.40.25a (Rigaku OD, 2018)'
_computing_data_reduction 'CrysAlisPro 1.171.40.25a (Rigaku OD, 2018)'
_computing_molecular_graphics 'Olex2 (Dolomanov et al., 2009)'
_computing_publication_material 'Olex2 (Dolomanov et al., 2009)'
_computing_structure_refinement 'ShelXL (Sheldrick, 2015)'
_diffrn_ambient_environment N~2~
_diffrn_ambient_temperature 100.00(10)
_diffrn_detector 'CCD plate'
_diffrn_detector_area_resol_mean 10.0000
_diffrn_detector_type HyPix
_diffrn_measured_fraction_theta_full 0.995
_diffrn_measured_fraction_theta_max 0.958
_diffrn_measurement_details
;
List of Runs (angles in degrees, time in seconds):

  # Type    Start    End  Width  t~exp~   \w     \q     \k     \f   Frames
#--------------------------------------------------------------------------
  1  \w    -23.00  28.00   0.50    4.00    --  -46.62  19.00 -60.00  102
  2  \w    -24.00  29.00   0.50    4.00    --  -46.62  19.00-150.00  106
  3  \w    -92.00 -47.00   0.50    4.00    --  -46.62 118.00 -79.00   90
  4  \w    -95.00 -70.00   0.50   12.00    -- -102.00 118.00 -79.00   50
  5  \w    -96.00 -70.00   0.50    4.00    --  -46.62 158.00  74.00   52
  6  \w   -138.00-112.00   0.50   12.00    -- -102.00 158.00  74.00   52
  7  \w    -62.00 -29.00   0.50   12.00    -- -102.00  61.00 150.00   66
  8  \w    -68.00 -29.00   0.50   12.00    -- -102.00  61.00 120.00   78
  9  \w   -119.00 -71.00   0.50    4.00    --  -46.62-125.00 -60.00   96
 10  \w   -105.00 -49.00   0.50    4.00    --  -46.62-158.00  40.00  112
 11  \w     55.00 102.00   0.50    4.00    --   46.62 158.00  74.00   94
 12  \w     95.00 173.00   0.50   12.00    --  106.69 118.00 -79.00  156
 13  \w    141.00 167.00   0.50   12.00    --  106.69  45.00   0.00   52
 14  \w    130.00 177.00   0.50   12.00    --  106.69  30.00 -90.00   94
 15  \w    104.00 129.00   0.50   12.00    --  106.69  45.00   0.00   50
 16  \w     92.00 118.00   0.50   12.00    --  106.69  30.00 -90.00   52
 17  \w     71.00  96.00   0.50   12.00    --  106.69 -77.00-180.00   50
 18  \w     53.00 108.00   0.50   12.00    --  106.69 -94.00-150.00  110
 19  \w     49.00  74.00   0.50   12.00    --  106.69-118.00-166.00   50
 20  \w     35.00  65.00   0.50   12.00    --  106.69 -77.00-180.00   60
 21  \w     37.00  73.00   0.50   12.00    --  106.69 -61.00-120.00   72
 22  \w     39.00  73.00   0.50   12.00    --  106.69 -61.00 -30.00   68
 23  \w     45.00 102.00   0.50   12.00    --  106.69 -77.00  30.00  114
 24  \w     37.00 135.00   0.50   12.00    --  106.69-158.00  40.00  196
 25  \w   -119.00 -94.00   0.50    4.00    --  -46.62-125.00-120.00   50
 26  \w   -150.00-125.00   0.50   12.00    -- -102.00-118.00-166.00   50
 27  \w   -171.00 -87.00   0.50   12.00    -- -102.00 -30.00  30.00  168
;
_diffrn_measurement_device 'four-circle diffractometer'
_diffrn_measurement_device_type 'XtaLAB Synergy R, DW system, HyPix'
_diffrn_measurement_method '\w scans'
_diffrn_orient_matrix_type 'CrysAlisPro convention (1999,Acta A55,543-557)'
_diffrn_orient_matrix_UB_11 -0.0392863000
_diffrn_orient_matrix_UB_12 -0.0456486000
_diffrn_orient_matrix_UB_13 -0.0520274000
_diffrn_orient_matrix_UB_21 0.0322024000
_diffrn_orient_matrix_UB_22 -0.0706436000
_diffrn_orient_matrix_UB_23 0.0270335000
_diffrn_orient_matrix_UB_31 -0.0418588000
_diffrn_orient_matrix_UB_32 -0.0115334000
_diffrn_orient_matrix_UB_33 0.0397712000
_diffrn_radiation_monochromator mirror
_diffrn_radiation_probe x-ray
_diffrn_radiation_type CuK\a
_diffrn_radiation_wavelength 1.54184
_diffrn_reflns_av_R_equivalents 0.0605
_diffrn_reflns_av_unetI/netI 0.0458
_diffrn_reflns_Laue_measured_fraction_full 0.995
_diffrn_reflns_Laue_measured_fraction_max 0.958
_diffrn_reflns_limit_h_max 26
_diffrn_reflns_limit_h_min -30
_diffrn_reflns_limit_k_max 22
_diffrn_reflns_limit_k_min -21
_diffrn_reflns_limit_l_max 28
_diffrn_reflns_limit_l_min -24
_diffrn_reflns_number 35482
_diffrn_reflns_point_group_measured_fraction_full 0.995
_diffrn_reflns_point_group_measured_fraction_max 0.958
_diffrn_reflns_theta_full 67.684
_diffrn_reflns_theta_max 76.928
_diffrn_reflns_theta_min 3.082
_diffrn_source 'Rotating-anode X-ray tube'
_diffrn_source_type 'Rigaku (Cu) X-ray Source'
_exptl_absorpt_coefficient_mu 25.276
_exptl_absorpt_correction_T_max 1.00000
_exptl_absorpt_correction_T_min 0.29451
_exptl_absorpt_correction_type multi-scan
_exptl_absorpt_process_details
;
CrysAlisPro 1.171.40.25a (Rigaku Oxford Diffraction, 2018)
Empirical absorption correction using spherical harmonics,
 implemented in SCALE3 ABSPACK scaling algorithm.
;
_exptl_crystal_colour colourless
_exptl_crystal_colour_primary colourless
_exptl_crystal_density_diffrn 1.777
_exptl_crystal_description block
_exptl_crystal_F_000 4896
_exptl_crystal_size_max 0.11
_exptl_crystal_size_mid 0.08
_exptl_crystal_size_min 0.06
_refine_diff_density_max 2.754
_refine_diff_density_min -2.070
_refine_diff_density_rms 0.194
_refine_ls_extinction_method none
_refine_ls_goodness_of_fit_ref 1.122
_refine_ls_hydrogen_treatment constr
_refine_ls_matrix_type full
_refine_ls_number_parameters 513
_refine_ls_number_reflns 9712
_refine_ls_number_restraints 6
_refine_ls_restrained_S_all 1.122
_refine_ls_R_factor_all 0.0583
_refine_ls_R_factor_gt 0.0528
_refine_ls_shift/su_max 0.001
_refine_ls_shift/su_mean 0.000
_refine_ls_structure_factor_coef Fsqd
_refine_ls_weighting_details 'w=1/[\s^2^(Fo^2^)+(0.0955P)^2^+56.7583P] where P=(Fo^2^+2Fc^2^)/3'
_refine_ls_weighting_scheme calc
_refine_ls_wR_factor_gt 0.1514
_refine_ls_wR_factor_ref 0.1551
_reflns_Friedel_coverage 0.000
_reflns_number_gt 8480
_reflns_number_total 9712
_reflns_threshold_expression 'I > 2\s(I)'
_cod_data_source_file c9cc08852k2.cif
_cod_data_source_block exp_146_sq
_cod_depositor_comments 'Adding full bibliography for 7125873--7125874.cif.'
_cod_original_cell_volume 9585.97(16)
_cod_database_code 7125873
_shelx_shelxl_version_number 2014/7
_chemical_oxdiff_formula 'Dy C H O'
_shelx_space_group_comment
;
The symmetry employed for this shelxl refinement is uniquely defined
by the following loop, which should always be used as a source of
symmetry information in preference to the above space-group names.
They are only intended as comments.
;
_shelx_estimated_absorpt_t_max 0.312
_shelx_estimated_absorpt_t_min 0.167
_reflns_odcompleteness_completeness 99.57
_reflns_odcompleteness_iscentric 1
_reflns_odcompleteness_theta 66.97
_olex2_refinement_description
;
1. Fixed Uiso
 At 1.2 times of:
  All C(H) groups, H18 of O18, H17 of O17
 At 1.5 times of:
  All C(H,H,H) groups, H15 of O15, All O(H,H) groups
2. Uiso/Uaniso restraints and constraints
Uanis(O16) \\sim Ueq: with sigma of 0.01 and sigma for terminal atoms of 0.02
3.a Riding coordinates:
 O17(H17), O18(H18)
3.b Rotating group:
 O19(H19A,H19B), O20(H20A,H20B), O21(H21A,H21B)
3.c Aromatic/amide H refined with riding coordinates:
 C4(H4), C5(H5), C6(H6), C12(H12), C13(H13), C14(H14), C20(H20), C21(H21),
 C22(H22), C28(H28), C29(H29), C30(H30)
3.d Idealised Me refined as rotating group:
 C8(H8A,H8B,H8C), C16(H16A,H16B,H16C), C24(H24A,H24B,H24C), C32(H32A,H32B,H32C)
3.e Idealised tetrahedral OH refined as rotating group:
 O15(H15)
;
_olex2_submission_special_instructions 'No special instructions were received'
_oxdiff_exptl_absorpt_empirical_details
;
Empirical correction (ABSPACK) includes:
- Absorption correction using spherical harmonics
- Frame scaling
;
_oxdiff_exptl_absorpt_empirical_full_max 2.646
_oxdiff_exptl_absorpt_empirical_full_min 0.286

loop_
_space_group_symop_operation_xyz
'x, y, z'
'-x, y, -z+1/2'
'x+1/2, y+1/2, z'
'-x+1/2, y+1/2, -z+1/2'
'-x, -y, -z'
'x, -y, z-1/2'
'-x+1/2, -y+1/2, -z'
'x+1/2, -y+1/2, z-1/2'

loop_
_atom_site_label
_atom_site_type_symbol
_atom_site_fract_x
_atom_site_fract_y
_atom_site_fract_z
_atom_site_U_iso_or_equiv
_atom_site_adp_type
_atom_site_occupancy
_atom_site_site_symmetry_order
_atom_site_calc_flag
_atom_site_refinement_flags_posn
_atom_site_refinement_flags_adp
Dy1 Dy 0.33282(2) 0.69935(2) 0.43785(2) 0.01751(11) Uani 1 1 d . .
Dy2 Dy 0.43933(2) 0.83336(2) 0.44357(2) 0.02224(12) Uani 1 1 d . .
Dy3 Dy 0.47460(2) 0.64349(2) 0.44654(2) 0.02004(11) Uani 1 1 d . .
O1 O 0.17717(17) 0.8121(2) 0.4625(2) 0.0225(9) Uani 1 1 d . .
O2 O 0.24281(17) 0.7491(2) 0.4310(2) 0.0221(9) Uani 1 1 d . .
O3 O 0.34161(18) 0.8247(2) 0.4358(2) 0.0223(9) Uani 1 1 d . .
O4 O 0.38543(19) 0.9496(3) 0.4165(2) 0.0280(10) Uani 1 1 d . .
O5 O 0.5849(2) 0.9736(3) 0.4397(3) 0.0335(11) Uani 1 1 d . .
O6 O 0.5136(2) 0.9110(3) 0.4586(3) 0.0454(16) Uani 1 1 d . .
O7 O 0.51857(17) 0.7596(3) 0.4531(2) 0.0246(9) Uani 1 1 d . .
O8 O 0.5790(2) 0.6452(2) 0.4477(3) 0.0295(11) Uani 1 1 d . .
O9 O 0.48400(18) 0.3992(2) 0.4541(2) 0.0241(9) Uani 1 1 d . .
O10 O 0.48506(19) 0.5187(2) 0.4334(2) 0.0257(10) Uani 1 1 d . .
O11 O 0.38607(18) 0.5916(2) 0.4417(2) 0.0225(9) Uani 1 1 d . .
O12 O 0.27586(18) 0.5828(2) 0.4234(2) 0.0244(9) Uani 1 1 d . .
O13 O 0.3426(3) 0.6993(4) 0.2714(3) 0.0571(18) Uani 1 1 d . .
O14 O 0.2835(2) 0.6938(3) 0.3330(2) 0.0324(11) Uani 1 1 d . .
O15 O 0.1767(3) 0.7069(5) 0.2858(4) 0.066(2) Uani 1 1 d . .
H15 H 0.2047 0.7215 0.3124 0.099 Uiso 1 1 calc GR .
O16 O 0.0923(3) 0.7120(5) 0.1852(4) 0.077(2) Uani 1 1 d . U
O17 O 0.40530(17) 0.7246(2) 0.3899(2) 0.0199(8) Uani 1 1 d . .
H17 H 0.3975 0.7244 0.3509 0.024 Uiso 1 1 d R .
O18 O 0.42751(17) 0.7251(2) 0.50020(19) 0.0185(8) Uani 1 1 d . .
H18 H 0.4354 0.7254 0.5392 0.022 Uiso 1 1 d R .
O19 O 0.4415(2) 0.8856(3) 0.5401(2) 0.0303(10) Uani 1 1 d . .
H19A H 0.4192 0.8608 0.5588 0.045 Uiso 1 1 d GR .
H19B H 0.4258 0.9304 0.5359 0.045 Uiso 1 1 d GR .
O20 O 0.4382(4) 0.8596(3) 0.3412(3) 0.060(2) Uani 1 1 d . .
H20A H 0.4341 0.9111 0.3189 0.090 Uiso 1 1 d GR .
H20B H 0.4420 0.8227 0.3065 0.090 Uiso 1 1 d GR .
O21 O 0.4786(3) 0.6278(3) 0.3435(3) 0.0542(17) Uani 1 1 d . .
H21A H 0.5056 0.5986 0.3285 0.081 Uiso 1 1 d GR .
H21B H 0.4535 0.6490 0.3066 0.081 Uiso 1 1 d GR .
C1 C 0.2507(3) 0.8795(4) 0.4360(3) 0.0228(13) Uani 1 1 d . .
C2 C 0.3075(3) 0.8832(3) 0.4304(3) 0.0205(12) Uani 1 1 d . .
C3 C 0.3299(3) 0.9519(4) 0.4211(3) 0.0246(13) Uani 1 1 d . .
C4 C 0.2982(3) 1.0158(4) 0.4159(4) 0.0331(16) Uani 1 1 d . .
H4 H 0.3137 1.0607 0.4088 0.040 Uiso 1 1 calc R .
C5 C 0.2420(3) 1.0120(4) 0.4216(4) 0.042(2) Uani 1 1 d . .
H5 H 0.2204 1.0548 0.4188 0.050 Uiso 1 1 calc R .
C6 C 0.2189(3) 0.9451(4) 0.4312(4) 0.0329(16) Uani 1 1 d . .
H6 H 0.1816 0.9434 0.4346 0.039 Uiso 1 1 calc R .
C7 C 0.2226(3) 0.8088(4) 0.4444(3) 0.0222(13) Uani 1 1 d . .
C8 C 0.4084(3) 1.0161(4) 0.3980(4) 0.0358(17) Uani 1 1 d . .
H8A H 0.4475 1.0081 0.3980 0.054 Uiso 1 1 calc GR .
H8B H 0.4065 1.0551 0.4261 0.054 Uiso 1 1 calc GR .
H8C H 0.3866 1.0296 0.3573 0.054 Uiso 1 1 calc GR .
C9 C 0.5956(3) 0.8446(4) 0.4501(3) 0.0247(13) Uani 1 1 d . .
C10 C 0.5718(3) 0.7742(4) 0.4512(3) 0.0226(12) Uani 1 1 d . .
C11 C 0.6070(3) 0.7123(4) 0.4491(3) 0.0255(13) Uani 1 1 d . .
C12 C 0.6626(3) 0.7198(4) 0.4478(4) 0.0338(16) Uani 1 1 d . .
H12 H 0.6850 0.6783 0.4473 0.041 Uiso 1 1 calc R .
C13 C 0.6856(3) 0.7904(4) 0.4474(4) 0.0377(18) Uani 1 1 d . .
H13 H 0.7232 0.7961 0.4459 0.045 Uiso 1 1 calc R .
C14 C 0.6527(3) 0.8506(4) 0.4492(4) 0.0309(15) Uani 1 1 d . .
H14 H 0.6687 0.8972 0.4498 0.037 Uiso 1 1 calc R .
C15 C 0.5625(3) 0.9145(4) 0.4492(3) 0.0249(13) Uani 1 1 d . .
C16 C 0.6103(3) 0.5806(4) 0.4377(4) 0.0384(19) Uani 1 1 d . .
H16A H 0.5881 0.5372 0.4392 0.058 Uiso 1 1 calc GR .
H16B H 0.6458 0.5777 0.4691 0.058 Uiso 1 1 calc GR .
H16C H 0.6178 0.5839 0.3981 0.058 Uiso 1 1 calc GR .
C17 C 0.3951(3) 0.4610(4) 0.4232(3) 0.0241(13) Uani 1 1 d . .
C18 C 0.3632(3) 0.5250(4) 0.4269(3) 0.0213(12) Uani 1 1 d . .
C19 C 0.3032(3) 0.5173(4) 0.4158(3) 0.0248(13) Uani 1 1 d . .
C20 C 0.2757(3) 0.4518(4) 0.3997(3) 0.0285(14) Uani 1 1 d . .
H20 H 0.2362 0.4489 0.3925 0.034 Uiso 1 1 calc R .
C21 C 0.3076(3) 0.3885(4) 0.3941(4) 0.0327(15) Uani 1 1 d . .
H21 H 0.2892 0.3438 0.3820 0.039 Uiso 1 1 calc R .
C22 C 0.3662(3) 0.3933(4) 0.4068(3) 0.0279(14) Uani 1 1 d . .
H22 H 0.3873 0.3511 0.4045 0.033 Uiso 1 1 calc R .
C23 C 0.4584(3) 0.4601(4) 0.4378(3) 0.0225(13) Uani 1 1 d . .
C24 C 0.2144(3) 0.5785(4) 0.4128(4) 0.0312(16) Uani 1 1 d . .
H24A H 0.1996 0.6266 0.4174 0.047 Uiso 1 1 calc GR .
H24B H 0.2055 0.5454 0.4421 0.047 Uiso 1 1 calc GR .
H24C H 0.1975 0.5606 0.3720 0.047 Uiso 1 1 calc GR .
C25 C 0.2431(4) 0.6988(4) 0.2246(4) 0.0419(19) Uani 1 1 d . .
C26 C 0.1899(5) 0.7029(5) 0.2303(4) 0.052(2) Uani 1 1 d . .
C27 C 0.1434(5) 0.7055(5) 0.1728(6) 0.062(3) Uani 1 1 d . .
C28 C 0.1588(5) 0.7027(4) 0.1188(4) 0.050(2) Uani 1 1 d . .
H28 H 0.1297 0.7044 0.0824 0.060 Uiso 1 1 calc R .
C29 C 0.2111(5) 0.6979(5) 0.1143(5) 0.055(2) Uani 1 1 d . .
H29 H 0.2186 0.6957 0.0760 0.066 Uiso 1 1 calc R .
C30 C 0.2533(5) 0.6961(4) 0.1656(4) 0.056(3) Uani 1 1 d . .
H30 H 0.2908 0.6930 0.1628 0.067 Uiso 1 1 calc R .
C31 C 0.2939(4) 0.6969(5) 0.2801(4) 0.0382(18) Uani 1 1 d . .
C32 C 0.0445(5) 0.7140(8) 0.1303(6) 0.079(4) Uani 1 1 d . .
H32A H 0.0452 0.6707 0.1061 0.119 Uiso 1 1 calc GR .
H32B H 0.0474 0.7570 0.1066 0.119 Uiso 1 1 calc GR .
H32C H 0.0093 0.7155 0.1420 0.119 Uiso 1 1 calc GR .

loop_
_atom_site_aniso_label
_atom_site_aniso_U_11
_atom_site_aniso_U_22
_atom_site_aniso_U_33
_atom_site_aniso_U_23
_atom_site_aniso_U_13
_atom_site_aniso_U_12
Dy1 0.01203(18) 0.01357(19) 0.0294(2) -0.00001(12) 0.00976(14) 0.00088(12)
Dy2 0.01408(19) 0.0135(2) 0.0433(2) 0.00028(14) 0.01501(15) 0.00065(12)
Dy3 0.01352(19) 0.01320(19) 0.0365(2) -0.00126(13) 0.01208(14) 0.00093(12)
O1 0.0094(19) 0.023(2) 0.037(2) 0.0029(18) 0.0109(17) 0.0018(17)
O2 0.014(2) 0.018(2) 0.037(2) -0.0032(18) 0.0120(17) 0.0030(17)
O3 0.013(2) 0.020(2) 0.037(2) -0.0010(18) 0.0113(17) 0.0021(16)
O4 0.014(2) 0.020(2) 0.053(3) 0.011(2) 0.0138(19) 0.0006(17)
O5 0.030(3) 0.016(2) 0.062(3) 0.000(2) 0.026(2) 0.0005(19)
O6 0.023(3) 0.016(2) 0.107(5) -0.009(3) 0.034(3) -0.005(2)
O7 0.012(2) 0.019(2) 0.047(3) -0.0029(19) 0.0158(18) 0.0005(17)
O8 0.022(2) 0.015(2) 0.061(3) 0.003(2) 0.026(2) 0.0046(18)
O9 0.017(2) 0.016(2) 0.041(2) -0.0030(18) 0.0103(18) 0.0055(17)
O10 0.019(2) 0.018(2) 0.044(3) -0.0006(19) 0.0146(19) 0.0012(17)
O11 0.018(2) 0.016(2) 0.037(2) -0.0019(17) 0.0120(18) -0.0009(16)
O12 0.015(2) 0.014(2) 0.044(3) -0.0049(18) 0.0069(18) 0.0028(16)
O13 0.049(4) 0.089(5) 0.039(3) -0.014(3) 0.023(3) -0.009(3)
O14 0.022(2) 0.033(3) 0.043(3) -0.005(2) 0.010(2) -0.001(2)
O15 0.022(3) 0.080(5) 0.088(5) -0.010(4) 0.000(3) 0.001(3)
O16 0.054(4) 0.084(5) 0.084(5) -0.007(4) 0.004(4) -0.004(4)
O17 0.017(2) 0.017(2) 0.030(2) 0.0015(17) 0.0126(17) 0.0037(16)
O18 0.0159(19) 0.016(2) 0.027(2) -0.0028(16) 0.0109(16) -0.0001(16)
O19 0.024(2) 0.022(2) 0.047(3) -0.001(2) 0.013(2) -0.0006(19)
O20 0.105(6) 0.028(3) 0.068(4) 0.002(3) 0.060(4) -0.009(3)
O21 0.083(5) 0.038(3) 0.050(3) -0.001(3) 0.032(3) 0.021(3)
C1 0.020(3) 0.019(3) 0.036(3) 0.003(3) 0.019(3) 0.000(2)
C2 0.019(3) 0.016(3) 0.028(3) 0.002(2) 0.010(2) 0.000(2)
C3 0.020(3) 0.025(3) 0.032(3) 0.005(3) 0.011(2) -0.001(3)
C4 0.027(4) 0.021(3) 0.059(5) 0.009(3) 0.026(3) 0.002(3)
C5 0.035(4) 0.019(4) 0.081(6) 0.019(4) 0.032(4) 0.016(3)
C6 0.020(3) 0.025(4) 0.062(5) 0.013(3) 0.026(3) 0.007(3)
C7 0.019(3) 0.017(3) 0.030(3) 0.002(2) 0.006(2) 0.001(2)
C8 0.025(4) 0.027(4) 0.059(5) 0.012(3) 0.019(3) -0.004(3)
C9 0.021(3) 0.017(3) 0.041(4) 0.005(3) 0.017(3) 0.005(2)
C10 0.015(3) 0.025(3) 0.032(3) 0.003(3) 0.012(2) 0.001(2)
C11 0.026(3) 0.020(3) 0.037(3) 0.004(3) 0.020(3) 0.001(3)
C12 0.022(3) 0.022(3) 0.064(5) 0.005(3) 0.022(3) 0.004(3)
C13 0.018(3) 0.029(4) 0.073(5) 0.011(4) 0.024(3) 0.002(3)
C14 0.017(3) 0.024(3) 0.056(4) 0.007(3) 0.017(3) -0.003(3)
C15 0.018(3) 0.017(3) 0.042(4) -0.004(3) 0.013(3) 0.000(2)
C16 0.032(4) 0.015(3) 0.080(6) 0.000(3) 0.036(4) 0.007(3)
C17 0.020(3) 0.017(3) 0.037(3) -0.001(2) 0.012(3) 0.001(2)
C18 0.015(3) 0.019(3) 0.029(3) -0.001(2) 0.005(2) -0.002(2)
C19 0.019(3) 0.021(3) 0.036(3) 0.002(3) 0.010(3) 0.006(2)
C20 0.016(3) 0.021(3) 0.049(4) 0.002(3) 0.009(3) 0.000(2)
C21 0.026(3) 0.018(3) 0.056(4) -0.007(3) 0.013(3) -0.005(3)
C22 0.024(3) 0.016(3) 0.045(4) -0.007(3) 0.012(3) -0.003(3)
C23 0.019(3) 0.020(3) 0.032(3) -0.008(2) 0.013(2) -0.002(2)
C24 0.012(3) 0.020(3) 0.063(5) -0.009(3) 0.013(3) 0.001(2)
C25 0.054(5) 0.025(4) 0.038(4) -0.004(3) -0.003(4) 0.000(3)
C26 0.067(7) 0.032(4) 0.047(5) -0.010(4) -0.005(4) 0.000(4)
C27 0.048(6) 0.030(5) 0.105(9) 0.005(5) 0.015(6) 0.007(4)
C28 0.088(8) 0.021(4) 0.036(4) 0.001(3) 0.007(4) -0.003(4)
C29 0.071(7) 0.034(5) 0.054(5) -0.001(4) 0.007(5) -0.001(4)
C30 0.094(8) 0.016(4) 0.049(5) -0.002(3) 0.003(5) -0.007(4)
C31 0.048(5) 0.036(4) 0.031(4) -0.003(3) 0.011(3) 0.001(3)
C32 0.051(6) 0.091(10) 0.083(8) 0.003(7) -0.004(6) 0.000(6)

loop_
_atom_type_symbol
_atom_type_description
_atom_type_scat_dispersion_real
_atom_type_scat_dispersion_imag
_atom_type_scat_source
C C 0.0181 0.0091 'International Tables Vol C Tables 4.2.6.8 and 6.1.1.4'
H H 0.0000 0.0000 'International Tables Vol C Tables 4.2.6.8 and 6.1.1.4'
Dy Dy -9.8046 9.8477 'International Tables Vol C Tables 4.2.6.8 and 6.1.1.4'
O O 0.0492 0.0322 'International Tables Vol C Tables 4.2.6.8 and 6.1.1.4'

loop_
_geom_angle_atom_site_label_1
_geom_angle_atom_site_label_2
_geom_angle_atom_site_label_3
_geom_angle
_geom_angle_site_symmetry_1
_geom_angle_site_symmetry_3
Dy2 Dy1 Dy3 60.189(9) . .
O1 Dy1 Dy2 106.89(11) 7_566 .
O1 Dy1 Dy3 105.75(10) 7_566 .
O1 Dy1 O12 81.58(16) 7_566 .
O1 Dy1 O14 144.02(16) 7_566 .
O1 Dy1 O17 138.26(15) 7_566 .
O1 Dy1 O18 77.47(14) 7_566 .
O2 Dy1 Dy2 113.63(11) . .
O2 Dy1 Dy3 173.79(11) . .
O2 Dy1 O1 76.14(15) . 7_566
O2 Dy1 O11 145.86(15) . .
O2 Dy1 O12 80.95(14) . .
O2 Dy1 O14 74.57(16) . .
O2 Dy1 O17 134.44(15) . .
O2 Dy1 O18 134.25(15) . .
O3 Dy1 Dy2 40.84(10) . .
O3 Dy1 Dy3 101.01(10) . .
O3 Dy1 O1 98.17(16) . 7_566
O3 Dy1 O2 72.80(15) . .
O3 Dy1 O11 141.32(15) . .
O3 Dy1 O12 152.91(15) . .
O3 Dy1 O14 92.71(17) . .
O3 Dy1 O17 73.18(15) . .
O3 Dy1 O18 74.81(15) . .
O11 Dy1 Dy2 100.51(10) . .
O11 Dy1 Dy3 40.32(10) . .
O11 Dy1 O1 95.13(15) . 7_566
O11 Dy1 O12 65.04(14) . .
O11 Dy1 O14 97.45(17) . .
O11 Dy1 O17 72.76(15) . .
O11 Dy1 O18 72.93(15) . .
O12 Dy1 Dy2 164.29(10) . .
O12 Dy1 Dy3 105.13(10) . .
O14 Dy1 Dy2 103.73(13) . .
O14 Dy1 Dy3 105.62(12) . .
O14 Dy1 O12 73.61(17) . .
O14 Dy1 O18 138.49(16) . .
O17 Dy1 Dy2 41.26(11) . .
O17 Dy1 Dy3 40.81(10) . .
O17 Dy1 O12 124.26(15) . .
O17 Dy1 O14 77.72(16) . .
O17 Dy1 O18 60.80(14) . .
O18 Dy1 Dy2 42.75(10) . .
O18 Dy1 Dy3 42.15(9) . .
O18 Dy1 O12 130.64(14) . .
Dy1 Dy2 Dy3 60.148(9) . .
O3 Dy2 Dy1 39.75(11) . .
O3 Dy2 Dy3 99.88(11) . .
O3 Dy2 O4 65.08(15) . .
O3 Dy2 O17 72.23(15) . .
O3 Dy2 O18 73.83(15) . .
O3 Dy2 O19 82.37(16) . .
O3 Dy2 O20 101.3(2) . .
O4 Dy2 Dy1 104.14(10) . .
O4 Dy2 Dy3 160.58(12) . .
O6 Dy2 Dy1 172.42(18) . .
O6 Dy2 Dy3 115.28(13) . .
O6 Dy2 O3 144.39(17) . .
O6 Dy2 O4 81.52(17) . .
O6 Dy2 O7 74.53(18) . .
O6 Dy2 O17 139.84(18) . .
O6 Dy2 O18 129.8(2) . .
O6 Dy2 O19 77.9(2) . .
O6 Dy2 O20 79.5(3) . .
O7 Dy2 Dy1 100.88(11) . .
O7 Dy2 Dy3 40.81(11) . .
O7 Dy2 O3 140.63(16) . .
O7 Dy2 O4 153.13(15) . .
O7 Dy2 O17 74.34(15) . .
O7 Dy2 O18 72.02(15) . .
O7 Dy2 O19 109.56(17) . .
O7 Dy2 O20 89.9(2) . .
O17 Dy2 Dy1 41.24(10) . .
O17 Dy2 Dy3 40.79(10) . .
O17 Dy2 O4 120.00(16) . .
O17 Dy2 O18 60.74(14) . .
O17 Dy2 O19 136.93(16) . .
O17 Dy2 O20 75.73(19) . .
O18 Dy2 Dy1 42.68(10) . .
O18 Dy2 Dy3 42.13(9) . .
O18 Dy2 O4 134.29(14) . .
O19 Dy2 Dy1 98.34(12) . .
O19 Dy2 Dy3 115.25(12) . .
O19 Dy2 O4 76.40(18) . .
O19 Dy2 O18 79.27(16) . .
O20 Dy2 Dy1 106.74(18) . .
O20 Dy2 Dy3 98.87(15) . .
O20 Dy2 O4 73.7(2) . .
O20 Dy2 O18 135.77(18) . .
O20 Dy2 O19 144.68(19) . .
Dy1 Dy3 Dy2 59.662(9) . .
O7 Dy3 Dy1 99.54(10) . .
O7 Dy3 Dy2 39.95(10) . .
O7 Dy3 O8 63.29(14) . .
O7 Dy3 O18 71.54(14) . .
O7 Dy3 O21 91.9(2) . .
O8 Dy3 Dy1 162.50(10) . .
O8 Dy3 Dy2 103.00(10) . .
O9 Dy3 Dy1 108.09(10) 5_666 .
O9 Dy3 Dy2 112.39(11) 5_666 .
O9 Dy3 O7 99.53(17) 5_666 .
O9 Dy3 O8 79.69(16) 5_666 .
O9 Dy3 O17 142.74(14) 5_666 .
O9 Dy3 O18 81.95(14) 5_666 .
O9 Dy3 O21 141.56(19) 5_666 .
O10 Dy3 Dy1 114.35(11) . .
O10 Dy3 Dy2 170.28(12) . .
O10 Dy3 O7 145.57(15) . .
O10 Dy3 O8 82.46(15) . .
O10 Dy3 O9 76.31(16) . 5_666
O10 Dy3 O11 74.25(15) . .
O10 Dy3 O17 129.42(16) . .
O10 Dy3 O18 139.25(15) . .
O10 Dy3 O21 73.8(2) . .
O11 Dy3 Dy1 40.52(11) . .
O11 Dy3 Dy2 100.18(11) . .
O11 Dy3 O7 140.00(15) . .
O11 Dy3 O8 156.69(15) . .
O11 Dy3 O9 93.78(16) . 5_666
O11 Dy3 O17 73.01(15) . .
O11 Dy3 O18 73.28(14) . .
O11 Dy3 O21 100.7(2) . .
O17 Dy3 Dy1 40.89(10) . .
O17 Dy3 Dy2 40.89(11) . .
O17 Dy3 O7 73.68(15) . .
O17 Dy3 O8 124.79(15) . .
O17 Dy3 O18 60.99(14) . .
O17 Dy3 O21 75.69(19) . .
O18 Dy3 Dy1 42.35(10) . .
O18 Dy3 Dy2 42.40(10) . .
O18 Dy3 O8 127.00(15) . .
O21 Dy3 Dy1 105.95(18) . .
O21 Dy3 Dy2 99.89(15) . .
O21 Dy3 O8 73.0(2) . .
O21 Dy3 O18 136.29(18) . .
C7 O1 Dy1 128.8(4) . 7_566
C7 O2 Dy1 137.4(4) . .
Dy1 O3 Dy2 99.41(16) . .
C2 O3 Dy1 137.4(4) . .
C2 O3 Dy2 123.2(4) . .
C3 O4 Dy2 118.1(4) . .
C3 O4 C8 117.3(5) . .
C8 O4 Dy2 124.5(4) . .
C15 O6 Dy2 139.5(5) . .
Dy2 O7 Dy3 99.24(15) . .
C10 O7 Dy2 132.4(4) . .
C10 O7 Dy3 127.2(4) . .
C11 O8 Dy3 119.6(4) . .
C11 O8 C16 116.0(5) . .
C16 O8 Dy3 123.8(4) . .
C23 O9 Dy3 128.2(4) . 5_666
C23 O10 Dy3 137.7(4) . .
Dy3 O11 Dy1 99.17(16) . .
C18 O11 Dy1 124.0(4) . .
C18 O11 Dy3 134.2(4) . .
C19 O12 Dy1 118.2(4) . .
C19 O12 C24 115.9(5) . .
C24 O12 Dy1 125.2(4) . .
C31 O14 Dy1 139.4(5) . .
C27 O16 C32 113.2(11) . .
Dy1 O17 Dy2 97.51(15) . .
Dy3 O17 Dy1 98.30(16) . .
Dy3 O17 Dy2 98.32(16) . .
Dy1 O18 Dy2 94.56(15) . .
Dy3 O18 Dy1 95.50(15) . .
Dy3 O18 Dy2 95.48(14) . .
C2 C1 C7 122.7(6) . .
C6 C1 C2 118.7(6) . .
C6 C1 C7 118.5(6) . .
O3 C2 C1 123.3(6) . .
O3 C2 C3 117.8(6) . .
C3 C2 C1 118.8(6) . .
O4 C3 C2 114.3(6) . .
C4 C3 O4 123.7(6) . .
C4 C3 C2 122.0(6) . .
C3 C4 C5 119.0(7) . .
C6 C5 C4 120.3(7) . .
C5 C6 C1 121.2(6) . .
O1 C7 C1 117.7(6) . .
O2 C7 O1 122.9(6) . .
O2 C7 C1 119.4(6) . .
C10 C9 C15 123.2(6) . .
C14 C9 C10 119.0(6) . .
C14 C9 C15 117.8(6) . .
O7 C10 C9 126.1(6) . .
O7 C10 C11 116.2(6) . .
C9 C10 C11 117.7(6) . .
O8 C11 C10 113.5(5) . .
C12 C11 O8 124.5(6) . .
C12 C11 C10 121.9(6) . .
C11 C12 C13 119.3(7) . .
C14 C13 C12 119.8(6) . .
C13 C14 C9 122.1(7) . .
O5 C15 O6 123.0(6) . .
O5 C15 C9 118.1(6) . .
O6 C15 C9 118.8(6) . .
C18 C17 C22 119.2(6) . .
C18 C17 C23 123.3(6) . .
C22 C17 C23 117.5(6) . .
O11 C18 C17 124.2(6) . .
O11 C18 C19 118.3(6) . .
C17 C18 C19 117.5(6) . .
O12 C19 C18 113.2(6) . .
C20 C19 O12 124.0(6) . .
C20 C19 C18 122.8(6) . .
C19 C20 C21 119.4(6) . .
C22 C21 C20 119.5(6) . .
C21 C22 C17 121.5(6) . .
O9 C23 C17 118.1(6) . .
O10 C23 O9 122.2(6) . .
O10 C23 C17 119.8(6) . .
C26 C25 C30 120.7(9) . .
C26 C25 C31 121.3(8) . .
C30 C25 C31 118.0(9) . .
O15 C26 C27 119.3(10) . .
C25 C26 O15 123.9(8) . .
C25 C26 C27 116.7(10) . .
O16 C27 C26 110.5(11) . .
O16 C27 C28 132.5(11) . .
C28 C27 C26 117.0(10) . .
C29 C28 C27 125.2(10) . .
C28 C29 C30 118.5(11) . .
C29 C30 C25 121.9(12) . .
O13 C31 O14 125.2(8) . .
O13 C31 C25 117.9(7) . .
O14 C31 C25 116.9(8) . .

loop_
_geom_bond_atom_site_label_1
_geom_bond_atom_site_label_2
_geom_bond_distance
_geom_bond_site_symmetry_2
Dy1 Dy2 3.5278(5) .
Dy1 Dy3 3.5452(5) .
Dy1 O1 2.334(5) 7_566
Dy1 O2 2.333(4) .
Dy1 O3 2.287(5) .
Dy1 O11 2.333(4) .
Dy1 O12 2.501(4) .
Dy1 O14 2.351(5) .
Dy1 O17 2.345(4) .
Dy1 O18 2.399(4) .
Dy2 Dy3 3.5467(5) .
Dy2 O3 2.338(4) .
Dy2 O4 2.471(5) .
Dy2 O6 2.242(5) .
Dy2 O7 2.307(4) .
Dy2 O17 2.347(4) .
Dy2 O18 2.402(4) .
Dy2 O19 2.363(5) .
Dy2 O20 2.353(6) .
Dy3 O7 2.348(4) .
Dy3 O8 2.529(4) .
Dy3 O9 2.331(5) 5_666
Dy3 O10 2.307(4) .
Dy3 O11 2.323(4) .
Dy3 O17 2.341(4) .
Dy3 O18 2.390(4) .
Dy3 O21 2.370(6) .
O1 Dy1 2.334(5) 7_566
O1 C7 1.279(8) .
O2 C7 1.257(8) .
O3 C2 1.331(8) .
O4 C3 1.380(8) .
O4 C8 1.439(8) .
O5 C15 1.248(8) .
O6 C15 1.262(8) .
O7 C10 1.333(7) .
O8 C11 1.390(8) .
O8 C16 1.448(8) .
O9 Dy3 2.331(5) 5_666
O9 C23 1.272(8) .
O10 C23 1.262(8) .
O11 C18 1.334(8) .
O12 C19 1.395(8) .
O12 C24 1.449(7) .
O13 C31 1.252(11) .
O14 C31 1.286(10) .
O15 C26 1.375(13) .
O16 C27 1.347(14) .
O16 C32 1.455(14) .
C1 C2 1.421(9) .
C1 C6 1.409(9) .
C1 C7 1.489(9) .
C2 C3 1.399(9) .
C3 C4 1.380(10) .
C4 C5 1.406(10) .
C5 C6 1.378(10) .
C9 C10 1.406(9) .
C9 C14 1.397(9) .
C9 C15 1.499(9) .
C10 C11 1.419(9) .
C11 C12 1.367(10) .
C12 C13 1.398(10) .
C13 C14 1.360(10) .
C17 C18 1.412(9) .
C17 C22 1.414(9) .
C17 C23 1.483(9) .
C18 C19 1.418(9) .
C19 C20 1.364(10) .
C20 C21 1.411(10) .
C21 C22 1.378(10) .
C25 C26 1.335(15) .
C25 C30 1.421(14) .
C25 C31 1.504(11) .
C26 C27 1.476(15) .
C27 C28 1.370(16) .
C28 C29 1.304(16) .
C29 C30 1.325(14) .
